data_2237329
loop_
_publ_author_name
'Naz, Syeda Sohaila'
'Islam, Nazar Ul'
'Tahir, M. Nawaz'
'Shah, Muhammad Raza'

_publ_section_title
;
 Methyl 2,4-dihydroxy-5-(2-methylpropanamido)benzoate
;
_journal_coeditor_code HB7024
_journal_issue 2
_journal_name_full 'Acta Crystallographica Section E'
_journal_page_first o221
_journal_paper_doi 10.1107/S1600536813000457
_journal_volume 69
_journal_year 2013
_chemical_formula_iupac 'C12 H15 N O5'
_chemical_formula_moiety 'C12 H15 N O5'
_chemical_formula_sum 'C12 H15 N O5'
_chemical_formula_weight 253.25
_chemical_name_systematic
;
Methyl 2,4-dihydroxy-5-(2-methylpropanamido)benzoate
;
_space_group_IT_number 15
_symmetry_cell_setting monoclinic
_symmetry_space_group_name_Hall '-C 2yc'
_symmetry_space_group_name_H-M 'C 1 2/c 1'
_atom_sites_solution_hydrogens geom
_atom_sites_solution_primary direct
_atom_sites_solution_secondary difmap
_audit_creation_method SHELXL-97
_cell_angle_alpha 90
_cell_angle_beta 113.506(9)
_cell_angle_gamma 90
_cell_formula_units_Z 8
_cell_length_a 22.732(4)
_cell_length_b 8.2338(16)
_cell_length_c 14.743(3)
_cell_measurement_reflns_used 950
_cell_measurement_temperature 296(2)
_cell_measurement_theta_max 25.00
_cell_measurement_theta_min 1.95
_cell_volume 2530.5(9)
_computing_cell_refinement 'SAINT (Bruker, 2009)'
_computing_data_collection 'APEX2 (Bruker, 2009)'
_computing_data_reduction 'SAINT (Bruker, 2009)'
_computing_molecular_graphics 'ORTEP-3 (Farrugia, 2012) and PLATON (Spek, 2009)'
_computing_publication_material 'WinGX (Farrugia, 2012) and PLATON (Spek, 2009)'
_computing_structure_refinement 'SHELXL97 (Sheldrick, 2008)'
_computing_structure_solution 'SHELXS97 (Sheldrick, 2008)'
_diffrn_ambient_temperature 296(2)
_diffrn_detector_area_resol_mean 8.10
_diffrn_measured_fraction_theta_full 0.993
_diffrn_measured_fraction_theta_max 0.993
_diffrn_measurement_device_type 'Bruker Kappa APEXII CCD'
_diffrn_measurement_method \w
_diffrn_radiation_monochromator graphite
_diffrn_radiation_source 'fine-focus sealed tube'
_diffrn_radiation_type MoK\a
_diffrn_radiation_wavelength 0.71073
_diffrn_reflns_av_R_equivalents 0.0903
_diffrn_reflns_av_sigmaI/netI 0.1253
_diffrn_reflns_limit_h_max 26
_diffrn_reflns_limit_h_min -26
_diffrn_reflns_limit_k_max 9
_diffrn_reflns_limit_k_min -9
_diffrn_reflns_limit_l_max 17
_diffrn_reflns_limit_l_min -12
_diffrn_reflns_number 8480
_diffrn_reflns_theta_full 25.00
_diffrn_reflns_theta_max 25.00
_diffrn_reflns_theta_min 1.95
_diffrn_standards_number 0
_exptl_absorpt_coefficient_mu 0.104
_exptl_absorpt_correction_T_max 0.985
_exptl_absorpt_correction_T_min 0.981
_exptl_absorpt_correction_type multi-scan
_exptl_absorpt_process_details '(SADABS; Bruker, 2009)'
_exptl_crystal_colour brown
_exptl_crystal_density_diffrn 1.330
_exptl_crystal_density_method 'not measured'
_exptl_crystal_description needle
_exptl_crystal_F_000 1072
_exptl_crystal_size_max 0.26
_exptl_crystal_size_mid 0.16
_exptl_crystal_size_min 0.14
_refine_diff_density_max 0.251
_refine_diff_density_min -0.194
_refine_ls_extinction_coef 0.0032(7)
_refine_ls_extinction_expression Fc^*^=kFc[1+0.001xFc^2^\l^3^/sin(2\q)]^-1/4^
_refine_ls_extinction_method 'SHELXL97 (Sheldrick, 2008)'
_refine_ls_goodness_of_fit_ref 0.963
_refine_ls_hydrogen_treatment constr
_refine_ls_matrix_type full
_refine_ls_number_parameters 169
_refine_ls_number_reflns 2218
_refine_ls_number_restraints 0
_refine_ls_restrained_S_all 0.963
_refine_ls_R_factor_all 0.1754
_refine_ls_R_factor_gt 0.0649
_refine_ls_shift/su_max 0.000
_refine_ls_shift/su_mean 0.000
_refine_ls_structure_factor_coef Fsqd
_refine_ls_weighting_details 'calc w=1/[\s^2^(Fo^2^)+(0.0670P)^2^] where P=(Fo^2^+2Fc^2^)/3'
_refine_ls_weighting_scheme calc
_refine_ls_wR_factor_gt 0.1249
_refine_ls_wR_factor_ref 0.1677
_reflns_number_gt 950
_reflns_number_total 2218
_reflns_threshold_expression I>2\s(I)
_cod_data_source_file hb7024.cif
_cod_data_source_block I
_cod_original_cell_volume 2530.4(9)
_cod_original_sg_symbol_H-M 'C 2/c'
_cod_database_code 2237329
_cod_database_fobs_code 2237329

loop_
_symmetry_equiv_pos_site_id
_symmetry_equiv_pos_as_xyz
1 x,y,z
2 -x,y,1/2-z
3 -x,-y,-z
4 x,-y,1/2+z
5 1/2+x,1/2+y,z
6 1/2-x,1/2+y,1/2-z
7 1/2-x,1/2-y,-z
8 1/2+x,1/2-y,1/2+z

loop_
_atom_site_aniso_label
_atom_site_aniso_U_11
_atom_site_aniso_U_22
_atom_site_aniso_U_33
_atom_site_aniso_U_12
_atom_site_aniso_U_13
_atom_site_aniso_U_23
O1 0.064(2) 0.065(2) 0.0401(19) -0.0134(17) 0.0215(15) 0.0018(17)
O2 0.059(2) 0.084(3) 0.050(2) -0.0224(18) 0.0122(16) -0.0199(18)
O3 0.057(2) 0.100(3) 0.0340(18) -0.0108(19) 0.0094(15) -0.0240(19)
O4 0.0585(18) 0.080(2) 0.0239(15) -0.0023(17) 0.0207(14) -0.0022(17)
O5 0.071(2) 0.082(2) 0.0214(15) -0.0249(18) 0.0209(14) -0.0079(16)
N1 0.048(2) 0.056(2) 0.0250(19) -0.0101(18) 0.0185(16) -0.0026(18)
C1 0.064(3) 0.072(4) 0.070(3) -0.017(3) 0.031(3) 0.005(3)
C2 0.055(3) 0.045(3) 0.040(3) 0.007(2) 0.017(2) 0.001(2)
C3 0.044(3) 0.041(3) 0.031(2) 0.002(2) 0.013(2) -0.001(2)
C4 0.040(3) 0.053(3) 0.031(3) 0.004(2) 0.010(2) -0.010(2)
C5 0.045(3) 0.062(3) 0.027(2) 0.009(2) 0.010(2) -0.006(2)
C6 0.042(2) 0.054(3) 0.024(2) 0.009(2) 0.015(2) 0.005(2)
C7 0.041(2) 0.041(3) 0.020(2) 0.005(2) 0.0100(18) 0.002(2)
C8 0.049(3) 0.049(3) 0.023(2) 0.005(2) 0.015(2) -0.001(2)
C9 0.046(3) 0.056(3) 0.021(2) -0.001(2) 0.015(2) -0.010(2)
C10 0.053(3) 0.067(3) 0.028(2) -0.013(3) 0.018(2) -0.009(2)
C11 0.081(4) 0.073(4) 0.064(3) -0.018(3) 0.034(3) -0.022(3)
C12 0.057(3) 0.103(5) 0.068(4) -0.010(3) 0.009(3) -0.009(3)

loop_
_atom_site_type_symbol
_atom_site_label
_atom_site_fract_x
_atom_site_fract_y
_atom_site_fract_z
_atom_site_U_iso_or_equiv
_atom_site_thermal_displace_type
_atom_site_occupancy
_atom_site_disorder_group
O O1 -0.03069(13) 0.6890(3) 0.1237(2) 0.0561(11) Uani 1.000 -16
O O2 -0.07828(14) 0.6152(4) -0.0343(2) 0.0674(14) Uani 1.000 -16
O O3 -0.02971(14) 0.7095(4) -0.1577(2) 0.0664(13) Uani 1.000 -16
O O4 0.15588(13) 1.0422(4) -0.02943(18) 0.0528(10) Uani 1.000 -16
O O5 0.15037(13) 0.9581(4) 0.28873(18) 0.0574(11) Uani 1.000 -16
N N1 0.15743(14) 1.0418(4) 0.1481(2) 0.0418(11) Uani 1.000 -16
C C1 -0.0795(2) 0.6008(6) 0.1437(3) 0.0673(19) Uani 1.000 -16
C C2 -0.0344(2) 0.6874(5) 0.0313(3) 0.0473(17) Uani 1.000 -16
C C3 0.01556(18) 0.7776(5) 0.0160(3) 0.0393(16) Uani 1.000 -16
C C4 0.01545(19) 0.7844(5) -0.0792(3) 0.0427(17) Uani 1.000 -16
C C5 0.06228(18) 0.8703(5) -0.0956(3) 0.0461(16) Uani 1.000 -16
C C6 0.10844(18) 0.9523(5) -0.0193(3) 0.0394(14) Uani 1.000 -16
C C7 0.10893(18) 0.9489(5) 0.0764(3) 0.0347(14) Uani 1.000 -16
C C8 0.06285(18) 0.8611(5) 0.0931(3) 0.0401(16) Uani 1.000 -16
C C9 0.17569(18) 1.0465(5) 0.2465(3) 0.0405(16) Uani 1.000 -16
C C10 0.22833(19) 1.1646(5) 0.3026(3) 0.0488(16) Uani 1.000 -16
C C11 0.2012(2) 1.3027(6) 0.3419(3) 0.071(2) Uani 1.000 -16
C C12 0.2825(2) 1.0777(6) 0.3844(3) 0.081(2) Uani 1.000 -16
H H1 0.17846 1.10489 0.12524 0.0500 Uiso 1.000 -16
H H1A -0.08075 0.49015 0.12248 0.1011 Uiso 1.000 -16
H H1B -0.12055 0.65059 0.10854 0.1011 Uiso 1.000 -16
H H1C -0.06954 0.60325 0.21343 0.1011 Uiso 1.000 -16
H H3 -0.05505 0.66231 -0.13988 0.0994 Uiso 1.000 -16
H H4 0.15318 1.03493 -0.08643 0.0791 Uiso 1.000 -16
H H5 0.06261 0.87259 -0.15848 0.0552 Uiso 1.000 -16
H H8 0.06317 0.85732 0.15633 0.0484 Uiso 1.000 -16
H H10 0.24534 1.20993 0.25653 0.0581 Uiso 1.000 -16
H H11A 0.16985 1.36048 0.28749 0.1067 Uiso 1.000 -16
H H11B 0.23520 1.37530 0.37963 0.1067 Uiso 1.000 -16
H H11C 0.18139 1.25979 0.38335 0.1067 Uiso 1.000 -16
H H12A 0.30085 0.99782 0.35606 0.1215 Uiso 1.000 -16
H H12B 0.26605 1.02529 0.42766 0.1215 Uiso 1.000 -16
H H12C 0.31477 1.15496 0.42134 0.1215 Uiso 1.000 -16

loop_
_atom_type_symbol
_atom_type_description
_atom_type_scat_dispersion_real
_atom_type_scat_dispersion_imag
_atom_type_scat_source
C C 0.0033 0.0016 'International Tables Vol C Tables 4.2.6.8 and 6.1.1.4'
H H 0.0000 0.0000 'International Tables Vol C Tables 4.2.6.8 and 6.1.1.4'
N N 0.0061 0.0033 'International Tables Vol C Tables 4.2.6.8 and 6.1.1.4'
O O 0.0106 0.0060 'International Tables Vol C Tables 4.2.6.8 and 6.1.1.4'

loop_
_geom_angle_atom_site_label_1
_geom_angle_atom_site_label_2
_geom_angle_atom_site_label_3
_geom_angle
_geom_angle_publ_flag
C1 O1 C2 117.5(3) no
C4 O3 H3 109.00 no
C6 O4 H4 109.00 no
C7 N1 C9 129.7(4) no
C7 N1 H1 115.00 no
C9 N1 H1 115.00 no
O1 C2 O2 120.7(4) no
O1 C2 C3 114.9(4) no
O2 C2 C3 124.5(4) no
C2 C3 C4 119.2(4) no
C4 C3 C8 119.3(4) no
C2 C3 C8 121.6(4) no
O3 C4 C3 122.4(4) no
O3 C4 C5 117.4(4) no
C3 C4 C5 120.2(4) no
C4 C5 C6 120.1(4) no
C5 C6 C7 120.7(4) no
O4 C6 C5 123.8(4) no
O4 C6 C7 115.5(4) no
N1 C7 C8 125.1(4) no
C6 C7 C8 119.3(4) no
N1 C7 C6 115.6(4) no
C3 C8 C7 120.6(4) no
O5 C9 N1 121.4(4) no
O5 C9 C10 122.0(4) no
N1 C9 C10 116.6(4) no
C9 C10 C12 110.3(4) no
C11 C10 C12 112.1(3) no
C9 C10 C11 109.8(4) no
O1 C1 H1A 110.00 no
O1 C1 H1B 110.00 no
O1 C1 H1C 110.00 no
H1A C1 H1B 109.00 no
H1A C1 H1C 109.00 no
H1B C1 H1C 109.00 no
C4 C5 H5 120.00 no
C6 C5 H5 120.00 no
C3 C8 H8 120.00 no
C7 C8 H8 120.00 no
C9 C10 H10 108.00 no
C11 C10 H10 108.00 no
C12 C10 H10 108.00 no
C10 C11 H11A 109.00 no
C10 C11 H11B 109.00 no
C10 C11 H11C 109.00 no
H11A C11 H11B 109.00 no
H11A C11 H11C 110.00 no
H11B C11 H11C 110.00 no
C10 C12 H12A 109.00 no
C10 C12 H12B 109.00 no
C10 C12 H12C 109.00 no
H12A C12 H12B 109.00 no
H12A C12 H12C 110.00 no
H12B C12 H12C 109.00 no

loop_
_geom_bond_atom_site_label_1
_geom_bond_atom_site_label_2
_geom_bond_distance
_geom_bond_publ_flag
O1 C1 1.451(6) no
O1 C2 1.331(5) no
O2 C2 1.231(5) no
O3 C4 1.351(5) no
O4 C6 1.364(5) no
O5 C9 1.239(5) no
O3 H3 0.8200 no
O4 H4 0.8200 no
N1 C9 1.341(5) no
N1 C7 1.410(5) no
N1 H1 0.8600 no
C2 C3 1.448(6) no
C3 C4 1.404(6) no
C3 C8 1.395(6) no
C4 C5 1.377(6) no
C5 C6 1.371(6) no
C6 C7 1.407(6) no
C7 C8 1.373(6) no
C9 C10 1.507(6) no
C10 C11 1.515(6) no
C10 C12 1.516(6) no
C1 H1A 0.9600 no
C1 H1B 0.9600 no
C1 H1C 0.9600 no
C5 H5 0.9300 no
C8 H8 0.9300 no
C10 H10 0.9800 no
C11 H11A 0.9600 no
C11 H11B 0.9600 no
C11 H11C 0.9600 no
C12 H12A 0.9600 no
C12 H12B 0.9600 no
C12 H12C 0.9600 no

loop_
_geom_hbond_atom_site_label_D
_geom_hbond_atom_site_label_H
_geom_hbond_atom_site_label_A
_geom_hbond_site_symmetry_A
_geom_hbond_distance_DH
_geom_hbond_distance_HA
_geom_hbond_distance_DA
_geom_hbond_angle_DHA
_geom_hbond_publ_flag
N1 H1 O4 . 0.86 2.19 2.604(4) 109 yes
O3 H3 O2 . 0.82 1.87 2.595(4) 146 yes
O4 H4 O5 4_574 0.82 1.820 2.633(4) 174 yes

loop_
_geom_torsion_atom_site_label_1
_geom_torsion_atom_site_label_2
_geom_torsion_atom_site_label_3
_geom_torsion_atom_site_label_4
_geom_torsion
_geom_torsion_publ_flag
C1 O1 C2 O2 0.9(6) no
C1 O1 C2 C3 179.9(4) no
C9 N1 C7 C6 -170.2(4) no
C9 N1 C7 C8 11.3(7) no
C7 N1 C9 O5 2.0(7) no
C7 N1 C9 C10 -177.9(4) no
O1 C2 C3 C4 -179.4(4) no
O1 C2 C3 C8 -1.0(6) no
O2 C2 C3 C4 -0.5(7) no
O2 C2 C3 C8 178.0(4) no
C2 C3 C4 O3 -0.1(6) no
C2 C3 C4 C5 179.6(4) no
C8 C3 C4 O3 -178.5(4) no
C8 C3 C4 C5 1.2(6) no
C2 C3 C8 C7 -178.5(4) no
C4 C3 C8 C7 -0.1(6) no
O3 C4 C5 C6 178.3(4) no
C3 C4 C5 C6 -1.4(6) no
C4 C5 C6 O4 -179.0(4) no
C4 C5 C6 C7 0.5(6) no
O4 C6 C7 N1 1.4(5) no
O4 C6 C7 C8 -179.9(4) no
C5 C6 C7 N1 -178.1(4) no
C5 C6 C7 C8 0.6(6) no
N1 C7 C8 C3 177.8(4) no
C6 C7 C8 C3 -0.7(6) no
O5 C9 C10 C11 -70.1(5) no
O5 C9 C10 C12 53.9(6) no
N1 C9 C10 C11 109.9(4) no
N1 C9 C10 C12 -126.1(4) no

loop_
_cod_related_entry_id
_cod_related_entry_database
_cod_related_entry_code
1 ChemSpider 30658309
